data_7048344
loop_
_publ_author_name
'Friedrich, Alexander'
'Pahl, J\"urgen'
'Elsen, Holger'
'Harder, Sjoerd'

_publ_section_title
;
 Bulky cationic \b-diketiminate magnesium complexes.
;
_journal_issue 17
_journal_name_full 'Dalton transactions (Cambridge, England : 2003)'
_journal_page_first 5560
_journal_page_last 5568
_journal_paper_doi 10.1039/c8dt03576h
_journal_volume 48
_journal_year 2019
_chemical_formula_moiety 'C43 H63 Mg N2, B C24 F20'
_chemical_formula_sum 'C67 H63 B F20 Mg N2'
_chemical_formula_weight 1311.31
_space_group_crystal_system monoclinic
_space_group_IT_number 14
_space_group_name_Hall '-P 2ybc'
_space_group_name_H-M_alt 'P 1 21/c 1'
_symmetry_space_group_name_Hall '-P 2ybc'
_symmetry_space_group_name_H-M 'P 1 21/c 1'
_atom_sites_solution_hydrogens geom
_audit_creation_date 2018-07-02
_audit_creation_method
;
Olex2 1.2
(compiled 2018.05.29 svn.r3508 for OlexSys, GUI svn.r5506)
;
_audit_update_record
;
2018-08-31 deposited with the CCDC.
2018-12-06 downloaded from the CCDC.
;
_cell_angle_alpha 90
_cell_angle_beta 93.9920(14)
_cell_angle_gamma 90
_cell_formula_units_Z 4
_cell_length_a 18.3516(3)
_cell_length_b 17.6435(3)
_cell_length_c 18.8442(3)
_cell_measurement_reflns_used 11476
_cell_measurement_temperature 99.98(16)
_cell_measurement_theta_max 72.8710
_cell_measurement_theta_min 3.4080
_cell_volume 6086.69(17)
_computing_cell_refinement 'CrysAlisPro 1.171.38.46 (Rigaku OD, 2015)'
_computing_data_collection 'CrysAlisPro 1.171.38.46 (Rigaku OD, 2015)'
_computing_data_reduction 'CrysAlisPro 1.171.38.46 (Rigaku OD, 2015)'
_computing_molecular_graphics 'Olex2 (Dolomanov et al., 2009)'
_computing_publication_material 'Olex2 (Dolomanov et al., 2009)'
_computing_structure_refinement 'ShelXL (Sheldrick, 2015)'
_diffrn_ambient_environment N~2~
_diffrn_ambient_temperature 99.98(16)
_diffrn_detector 'CCD plate'
_diffrn_detector_area_resol_mean 5.2903
_diffrn_detector_type AtlasS2
_diffrn_measured_fraction_theta_full 0.992
_diffrn_measured_fraction_theta_max 0.960
_diffrn_measurement_details
;
List of Runs (angles in degrees, time in seconds):

  # Type    Start    End  Width  t~exp~   \w     \q     \k     \f   Frames
#--------------------------------------------------------------------------
  1  \w    -63.00  28.00   1.00    3.00    --  -41.15  57.00 150.00   91
  2  \w    -68.00 -18.00   1.00    3.00    --  -41.15  57.00  60.00   50
  3  \w   -106.00 -15.00   1.00    3.00    --  -41.15 -57.00 -90.00   91
  4  \w     36.00 130.00   1.00   15.00    --  104.96 -61.00 120.00   94
  5  \w     83.00 177.00   1.00   15.00    --  104.96  45.00 -90.00   94
  6  \w     94.00 178.00   1.00   15.00    --  104.96 125.00 120.00   84
  7  \w     22.00 109.00   1.00   15.00    --  104.96 -94.00  60.00   87
;
_diffrn_measurement_device 'four-circle diffractometer'
_diffrn_measurement_device_type 'SuperNova, Dual, Cu at zero, AtlasS2'
_diffrn_measurement_method '\w scans'
_diffrn_orient_matrix_type 'CrysAlisPro convention (1999,Acta A55,543-557)'
_diffrn_orient_matrix_UB_11 -0.0737724000
_diffrn_orient_matrix_UB_12 -0.0421419000
_diffrn_orient_matrix_UB_13 -0.0045150000
_diffrn_orient_matrix_UB_21 0.0404259000
_diffrn_orient_matrix_UB_22 -0.0759178000
_diffrn_orient_matrix_UB_23 0.0123909000
_diffrn_orient_matrix_UB_31 -0.0041624000
_diffrn_orient_matrix_UB_32 0.0091528000
_diffrn_orient_matrix_UB_33 0.0808296000
_diffrn_radiation_monochromator mirror
_diffrn_radiation_probe x-ray
_diffrn_radiation_type CuK\a
_diffrn_radiation_wavelength 1.54184
_diffrn_reflns_av_R_equivalents 0.0321
_diffrn_reflns_av_unetI/netI 0.0424
_diffrn_reflns_Laue_measured_fraction_full 0.992
_diffrn_reflns_Laue_measured_fraction_max 0.960
_diffrn_reflns_limit_h_max 20
_diffrn_reflns_limit_h_min -22
_diffrn_reflns_limit_k_max 19
_diffrn_reflns_limit_k_min -21
_diffrn_reflns_limit_l_max 22
_diffrn_reflns_limit_l_min -14
_diffrn_reflns_number 21338
_diffrn_reflns_point_group_measured_fraction_full 0.992
_diffrn_reflns_point_group_measured_fraction_max 0.960
_diffrn_reflns_theta_full 67.684
_diffrn_reflns_theta_max 72.823
_diffrn_reflns_theta_min 3.435
_diffrn_source 'micro-focus sealed X-ray tube'
_diffrn_source_type 'SuperNova (Cu) X-ray Source'
_exptl_absorpt_coefficient_mu 1.184
_exptl_absorpt_correction_T_max 1.00000
_exptl_absorpt_correction_T_min 0.68541
_exptl_absorpt_correction_type multi-scan
_exptl_absorpt_process_details
;
CrysAlisPro 1.171.38.46 (Rigaku Oxford Diffraction, 2015)
Empirical absorption correction using spherical harmonics,
 implemented in SCALE3 ABSPACK scaling algorithm.
;
_exptl_crystal_colour 'clear colourless'
_exptl_crystal_colour_lustre clear
_exptl_crystal_colour_primary colourless
_exptl_crystal_density_diffrn 1.431
_exptl_crystal_description needle
_exptl_crystal_F_000 2704
_exptl_crystal_size_max 0.334
_exptl_crystal_size_mid 0.238
_exptl_crystal_size_min 0.068
_refine_diff_density_max 0.977
_refine_diff_density_min -0.539
_refine_diff_density_rms 0.058
_refine_ls_extinction_method none
_refine_ls_goodness_of_fit_ref 1.017
_refine_ls_hydrogen_treatment constr
_refine_ls_matrix_type full
_refine_ls_number_parameters 836
_refine_ls_number_reflns 11659
_refine_ls_number_restraints 0
_refine_ls_restrained_S_all 1.017
_refine_ls_R_factor_all 0.0558
_refine_ls_R_factor_gt 0.0490
_refine_ls_shift/su_max 0.001
_refine_ls_shift/su_mean 0.000
_refine_ls_structure_factor_coef Fsqd
_refine_ls_weighting_details 'w=1/[\s^2^(Fo^2^)+(0.0751P)^2^+3.0985P] where P=(Fo^2^+2Fc^2^)/3'
_refine_ls_weighting_scheme calc
_refine_ls_wR_factor_gt 0.1286
_refine_ls_wR_factor_ref 0.1363
_reflns_Friedel_coverage 0.000
_reflns_number_gt 10120
_reflns_number_total 11659
_reflns_threshold_expression 'I > 2\s(I)'
_cod_data_source_file c8dt03576h2.cif
_cod_data_source_block hasj180318a
_cod_depositor_comments 'Adding full bibliography for 7048343--7048345.cif.'
_cod_original_cell_volume 6086.70(16)
_cod_database_code 7048344
_shelx_shelxl_version_number 2014/7
_chemical_oxdiff_formula 'C H N Mg B F'
_shelx_space_group_comment
;
The symmetry employed for this shelxl refinement is uniquely defined
by the following loop, which should always be used as a source of
symmetry information in preference to the above space-group names.
They are only intended as comments.
;
_reflns_odcompleteness_completeness 99.17
_reflns_odcompleteness_iscentric 1
_reflns_odcompleteness_theta 66.49
_olex2_refinement_description
;
1. Fixed Uiso
 At 1.2 times of:
  All C(H) groups
 At 1.5 times of:
  All C(H,H,H) groups
2.a Ternary CH refined with riding coordinates:
 C18(H18), C33(H33), C21(H21), C30(H30)
2.b Aromatic/amide H refined with riding coordinates:
 C6(H6), C28(H28), C26(H26), C14(H14), C27(H27), C16(H16), C15(H15), C39(H39),
 C37(H37), C36(H36), C41(H41)
2.c Idealised Me refined as rotating group:
 C10(H10A,H10B,H10C), C9(H9A,H9B,H9C), C1(H1A,H1B,H1C), C3(H3A,H3B,H3C),
 C2(H2A,H2B,H2C), C11(H11A,H11B,H11C), C19(H19A,H19B,H19C), C20(H20A,H20B,H20C),
  C31(H31A,H31B,H31C), C42(H42A,H42B,H42C), C32(H32A,H32B,H32C), C43(H43A,H43B,
 H43C), C34(H34A,H34B,H34C), C35(H35A,H35B,H35C), C22(H22A,H22B,H22C), C23(H23A,
 H23B,H23C)
;
_olex2_date_sample_data_collection 2018-03-18
_olex2_submission_special_instructions 'No special instructions were received'
_oxdiff_exptl_absorpt_empirical_details
;
Empirical correction (ABSPACK) includes:
- Absorption correction using spherical harmonics
- Frame scaling
- Detector area scaling
;
_oxdiff_exptl_absorpt_empirical_full_max 1.662
_oxdiff_exptl_absorpt_empirical_full_min 0.692

loop_
_space_group_symop_operation_xyz
'x, y, z'
'-x, y+1/2, -z+1/2'
'-x, -y, -z'
'x, -y-1/2, z-1/2'

loop_
_atom_site_label
_atom_site_type_symbol
_atom_site_fract_x
_atom_site_fract_y
_atom_site_fract_z
_atom_site_U_iso_or_equiv
_atom_site_adp_type
_atom_site_occupancy
_atom_site_site_symmetry_order
_atom_site_calc_flag
_atom_site_refinement_flags_posn
Mg1 Mg 0.26315(3) 0.51615(3) 0.32206(3) 0.02061(14) Uani 1 1 d .
F5 F 0.69416(6) 0.45769(6) 0.11444(6) 0.0264(2) Uani 1 1 d .
F1 F 0.74147(7) 0.71873(6) 0.15762(6) 0.0280(2) Uani 1 1 d .
F10 F 0.92443(6) 0.45614(7) 0.19697(6) 0.0292(2) Uani 1 1 d .
F15 F 0.67000(6) 0.64910(7) 0.26998(6) 0.0284(2) Uani 1 1 d .
F6 F 0.68044(6) 0.48821(6) 0.25922(6) 0.0276(2) Uani 1 1 d .
F16 F 0.83843(6) 0.49199(6) 0.07428(6) 0.0258(2) Uani 1 1 d .
F2 F 0.63093(7) 0.75351(7) 0.06360(6) 0.0336(3) Uani 1 1 d .
F11 F 0.91991(6) 0.58159(7) 0.30103(6) 0.0339(3) Uani 1 1 d .
F3 F 0.55035(7) 0.64151(7) -0.00418(6) 0.0328(3) Uani 1 1 d .
F4 F 0.58418(6) 0.49406(7) 0.02456(6) 0.0313(3) Uani 1 1 d .
F14 F 0.67547(8) 0.69895(7) 0.40208(6) 0.0363(3) Uani 1 1 d .
F20 F 0.89626(7) 0.71087(7) 0.21294(7) 0.0371(3) Uani 1 1 d .
F9 F 0.92227(7) 0.31511(7) 0.24436(7) 0.0385(3) Uani 1 1 d .
F17 F 0.93362(7) 0.53496(8) -0.01814(6) 0.0376(3) Uani 1 1 d .
F7 F 0.67981(8) 0.34671(7) 0.30633(7) 0.0403(3) Uani 1 1 d .
F8 F 0.80032(9) 0.25674(7) 0.29852(8) 0.0465(3) Uani 1 1 d .
F13 F 0.80305(9) 0.70058(8) 0.48417(6) 0.0472(4) Uani 1 1 d .
F12 F 0.92498(8) 0.64016(9) 0.43194(7) 0.0486(4) Uani 1 1 d .
F18 F 1.01151(9) 0.66539(11) 0.00377(9) 0.0587(4) Uani 1 1 d .
F19 F 0.99089(9) 0.75185(9) 0.12072(9) 0.0578(4) Uani 1 1 d .
N1 N 0.29904(8) 0.59379(8) 0.39264(7) 0.0184(3) Uani 1 1 d .
N2 N 0.33510(8) 0.53820(8) 0.25073(7) 0.0181(3) Uani 1 1 d .
C5 C 0.35224(10) 0.64304(10) 0.38117(9) 0.0186(3) Uani 1 1 d .
C7 C 0.38205(9) 0.59590(10) 0.25641(9) 0.0188(3) Uani 1 1 d .
C12 C 0.26027(10) 0.58679(10) 0.45592(9) 0.0195(3) Uani 1 1 d .
C6 C 0.38871(10) 0.64137(10) 0.31787(9) 0.0202(3) Uani 1 1 d .
H6 H 0.4249 0.6781 0.3164 0.024 Uiso 1 1 calc R
C49 C 0.68075(10) 0.53242(10) 0.10634(9) 0.0208(3) Uani 1 1 d .
C48 C 0.62263(10) 0.54956(11) 0.05804(9) 0.0228(4) Uani 1 1 d .
C13 C 0.28981(10) 0.54065(10) 0.51178(9) 0.0216(4) Uani 1 1 d .
C8 C 0.43407(10) 0.62067(10) 0.19847(9) 0.0215(4) Uani 1 1 d .
C24 C 0.32237(10) 0.48837(10) 0.19088(9) 0.0188(3) Uani 1 1 d .
C17 C 0.18997(10) 0.61862(11) 0.45654(9) 0.0226(4) Uani 1 1 d .
C62 C 0.86290(10) 0.59762(11) 0.14972(10) 0.0229(4) Uani 1 1 d .
C63 C 0.87590(10) 0.55679(11) 0.08877(10) 0.0235(4) Uani 1 1 d .
C4 C 0.37821(10) 0.70894(10) 0.43214(9) 0.0225(4) Uani 1 1 d .
C55 C 0.86147(11) 0.43247(11) 0.22270(10) 0.0240(4) Uani 1 1 d .
C25 C 0.36256(10) 0.42072(10) 0.18740(9) 0.0218(4) Uani 1 1 d .
C61 C 0.73537(11) 0.64568(10) 0.30630(10) 0.0247(4) Uani 1 1 d .
C18 C 0.36812(11) 0.51210(11) 0.51257(10) 0.0242(4) Uani 1 1 d .
H18 H 0.3965 0.5513 0.4901 0.029 Uiso 1 1 calc R
C56 C 0.79561(11) 0.61426(10) 0.27625(10) 0.0231(4) Uani 1 1 d .
C29 C 0.26329(10) 0.50439(10) 0.14160(9) 0.0212(4) Uani 1 1 d .
C47 C 0.60546(10) 0.62414(12) 0.04372(9) 0.0242(4) Uani 1 1 d .
C44 C 0.72308(10) 0.58657(10) 0.14404(9) 0.0196(3) Uani 1 1 d .
C50 C 0.80147(10) 0.48013(10) 0.22365(9) 0.0217(4) Uani 1 1 d .
C45 C 0.70324(10) 0.66058(10) 0.12634(9) 0.0220(4) Uani 1 1 d .
C51 C 0.74207(11) 0.44711(11) 0.25351(10) 0.0241(4) Uani 1 1 d .
C60 C 0.73690(12) 0.67373(11) 0.37525(10) 0.0293(4) Uani 1 1 d .
C54 C 0.86184(12) 0.35818(11) 0.24735(11) 0.0289(4) Uani 1 1 d .
C33 C 0.22189(11) 0.57929(11) 0.14488(10) 0.0250(4) Uani 1 1 d .
H33 H 0.2533 0.6144 0.1733 0.030 Uiso 1 1 calc R
C28 C 0.24434(11) 0.45099(11) 0.08918(10) 0.0253(4) Uani 1 1 d .
H28 H 0.2057 0.4609 0.0559 0.030 Uiso 1 1 calc R
C26 C 0.34093(11) 0.36908(11) 0.13389(10) 0.0258(4) Uani 1 1 d .
H26 H 0.3667 0.3240 0.1305 0.031 Uiso 1 1 calc R
C14 C 0.24564(11) 0.52424(11) 0.56714(10) 0.0250(4) Uani 1 1 d .
H14 H 0.2634 0.4929 0.6041 0.030 Uiso 1 1 calc R
C46 C 0.64636(11) 0.68051(11) 0.07806(9) 0.0244(4) Uani 1 1 d .
C10 C 0.42515(11) 0.57991(11) 0.12625(9) 0.0246(4) Uani 1 1 d .
H10A H 0.4352 0.5269 0.1329 0.037 Uiso 1 1 calc GR
H10B H 0.4586 0.6011 0.0947 0.037 Uiso 1 1 calc GR
H10C H 0.3760 0.5863 0.1061 0.037 Uiso 1 1 calc GR
C27 C 0.28225(11) 0.38326(11) 0.08590(10) 0.0272(4) Uani 1 1 d .
H27 H 0.2682 0.3474 0.0514 0.033 Uiso 1 1 calc R
C58 C 0.86237(13) 0.64294(12) 0.39074(11) 0.0336(5) Uani 1 1 d .
C16 C 0.14864(11) 0.60116(12) 0.51404(10) 0.0274(4) Uani 1 1 d .
H16 H 0.1022 0.6218 0.5159 0.033 Uiso 1 1 calc R
C57 C 0.85800(11) 0.61361(11) 0.32242(11) 0.0278(4) Uani 1 1 d .
C21 C 0.16026(11) 0.67287(11) 0.39879(10) 0.0263(4) Uani 1 1 d .
H21 H 0.1984 0.6813 0.3658 0.032 Uiso 1 1 calc R
C15 C 0.17556(11) 0.55393(12) 0.56796(10) 0.0281(4) Uani 1 1 d .
H15 H 0.1467 0.5419 0.6050 0.034 Uiso 1 1 calc R
C38 C 0.09691(11) 0.43131(11) 0.36376(11) 0.0288(4) Uani 1 1 d .
C30 C 0.42823(11) 0.40355(11) 0.23853(10) 0.0271(4) Uani 1 1 d .
H30 H 0.4382 0.4486 0.2681 0.032 Uiso 1 1 calc R
C39 C 0.07658(11) 0.41027(12) 0.29416(11) 0.0299(4) Uani 1 1 d .
H39 H 0.0280 0.4164 0.2776 0.036 Uiso 1 1 calc R
C40 C 0.12521(11) 0.38057(11) 0.24802(11) 0.0299(4) Uani 1 1 d .
C37 C 0.17020(11) 0.42403(11) 0.38773(12) 0.0303(4) Uani 1 1 d .
H37 H 0.1859 0.4394 0.4335 0.036 Uiso 1 1 calc R
C59 C 0.80101(14) 0.67344(12) 0.41752(11) 0.0342(5) Uani 1 1 d .
C52 C 0.73990(12) 0.37375(12) 0.27835(10) 0.0293(4) Uani 1 1 d .
C36 C 0.22002(11) 0.39344(11) 0.34251(13) 0.0320(4) Uani 1 1 d .
H36 H 0.2685 0.3866 0.3592 0.038 Uiso 1 1 calc R
C53 C 0.80078(13) 0.32835(11) 0.27464(11) 0.0317(4) Uani 1 1 d .
C9 C 0.42080(12) 0.70502(11) 0.18182(10) 0.0287(4) Uani 1 1 d .
H9A H 0.3703 0.7127 0.1665 0.043 Uiso 1 1 calc GR
H9B H 0.4509 0.7205 0.1448 0.043 Uiso 1 1 calc GR
H9C H 0.4329 0.7346 0.2238 0.043 Uiso 1 1 calc GR
C64 C 0.92478(11) 0.57779(13) 0.03979(10) 0.0301(4) Uani 1 1 d .
C67 C 0.90387(11) 0.66366(12) 0.15740(11) 0.0292(4) Uani 1 1 d .
C1 C 0.46158(11) 0.70366(12) 0.44797(11) 0.0299(4) Uani 1 1 d .
H1A H 0.4739 0.6547 0.4676 0.045 Uiso 1 1 calc GR
H1B H 0.4773 0.7423 0.4815 0.045 Uiso 1 1 calc GR
H1C H 0.4855 0.7107 0.4047 0.045 Uiso 1 1 calc GR
C3 C 0.34494(12) 0.71349(11) 0.50484(10) 0.0291(4) Uani 1 1 d .
H3A H 0.2928 0.7172 0.4978 0.044 Uiso 1 1 calc GR
H3B H 0.3637 0.7573 0.5302 0.044 Uiso 1 1 calc GR
H3C H 0.3577 0.6687 0.5319 0.044 Uiso 1 1 calc GR
C2 C 0.35852(12) 0.78419(11) 0.39383(10) 0.0275(4) Uani 1 1 d .
H2A H 0.3797 0.7851 0.3487 0.041 Uiso 1 1 calc GR
H2B H 0.3772 0.8258 0.4224 0.041 Uiso 1 1 calc GR
H2C H 0.3064 0.7885 0.3866 0.041 Uiso 1 1 calc GR
C11 C 0.51333(11) 0.60888(13) 0.22849(11) 0.0306(4) Uani 1 1 d .
H11A H 0.5219 0.6378 0.2714 0.046 Uiso 1 1 calc GR
H11B H 0.5462 0.6254 0.1941 0.046 Uiso 1 1 calc GR
H11C H 0.5214 0.5561 0.2387 0.046 Uiso 1 1 calc GR
C41 C 0.19805(11) 0.37308(12) 0.27272(12) 0.0316(4) Uani 1 1 d .
H41 H 0.2321 0.3545 0.2428 0.038 Uiso 1 1 calc R
C19 C 0.40388(12) 0.49990(13) 0.58775(11) 0.0328(4) Uani 1 1 d .
H19A H 0.3986 0.5450 0.6155 0.049 Uiso 1 1 calc GR
H19B H 0.4548 0.4888 0.5850 0.049 Uiso 1 1 calc GR
H19C H 0.3806 0.4583 0.6099 0.049 Uiso 1 1 calc GR
C20 C 0.37471(12) 0.43953(12) 0.46882(11) 0.0332(4) Uani 1 1 d .
H20A H 0.3414 0.4021 0.4845 0.050 Uiso 1 1 calc GR
H20B H 0.4238 0.4206 0.4751 0.050 Uiso 1 1 calc GR
H20C H 0.3630 0.4505 0.4194 0.050 Uiso 1 1 calc GR
C66 C 0.95335(13) 0.68697(14) 0.10965(13) 0.0383(5) Uani 1 1 d .
C31 C 0.49673(12) 0.38613(13) 0.19948(12) 0.0351(5) Uani 1 1 d .
H31A H 0.4896 0.3399 0.1730 0.053 Uiso 1 1 calc GR
H31B H 0.5379 0.3807 0.2335 0.053 Uiso 1 1 calc GR
H31C H 0.5057 0.4269 0.1675 0.053 Uiso 1 1 calc GR
C65 C 0.96397(13) 0.64364(15) 0.05074(12) 0.0394(5) Uani 1 1 d .
C42 C 0.03983(13) 0.45687(14) 0.41297(13) 0.0393(5) Uani 1 1 d .
H42A H 0.0046 0.4885 0.3872 0.059 Uiso 1 1 calc GR
H42B H 0.0630 0.4850 0.4519 0.059 Uiso 1 1 calc GR
H42C H 0.0157 0.4133 0.4310 0.059 Uiso 1 1 calc GR
C32 C 0.41309(13) 0.33737(14) 0.28789(12) 0.0384(5) Uani 1 1 d .
H32A H 0.3710 0.3487 0.3135 0.058 Uiso 1 1 calc GR
H32B H 0.4546 0.3297 0.3210 0.058 Uiso 1 1 calc GR
H32C H 0.4042 0.2922 0.2602 0.058 Uiso 1 1 calc GR
C43 C 0.09852(14) 0.35419(15) 0.17467(12) 0.0418(5) Uani 1 1 d .
H43A H 0.0743 0.3062 0.1781 0.063 Uiso 1 1 calc GR
H43B H 0.1393 0.3488 0.1458 0.063 Uiso 1 1 calc GR
H43C H 0.0649 0.3907 0.1534 0.063 Uiso 1 1 calc GR
C34 C 0.20549(16) 0.61585(14) 0.07270(12) 0.0444(6) Uani 1 1 d .
H34A H 0.2497 0.6196 0.0485 0.067 Uiso 1 1 calc GR
H34B H 0.1858 0.6656 0.0789 0.067 Uiso 1 1 calc GR
H34C H 0.1706 0.5855 0.0450 0.067 Uiso 1 1 calc GR
B1 B 0.79616(11) 0.57011(11) 0.19858(11) 0.0215(4) Uani 1 1 d .
C35 C 0.15260(17) 0.56932(15) 0.18324(19) 0.0595(8) Uani 1 1 d .
H35A H 0.1188 0.5383 0.1550 0.089 Uiso 1 1 calc GR
H35B H 0.1310 0.6180 0.1906 0.089 Uiso 1 1 calc GR
H35C H 0.1641 0.5453 0.2284 0.089 Uiso 1 1 calc GR
C22 C 0.1391(2) 0.74874(17) 0.42860(14) 0.0605(9) Uani 1 1 d .
H22A H 0.1012 0.7416 0.4606 0.091 Uiso 1 1 calc GR
H22B H 0.1218 0.7815 0.3904 0.091 Uiso 1 1 calc GR
H22C H 0.1810 0.7713 0.4538 0.091 Uiso 1 1 calc GR
C23 C 0.09263(18) 0.64105(17) 0.35640(15) 0.0558(7) Uani 1 1 d .
H23A H 0.1052 0.5945 0.3339 0.084 Uiso 1 1 calc GR
H23B H 0.0756 0.6770 0.3208 0.084 Uiso 1 1 calc GR
H23C H 0.0548 0.6317 0.3880 0.084 Uiso 1 1 calc GR

loop_
_atom_site_aniso_label
_atom_site_aniso_U_11
_atom_site_aniso_U_22
_atom_site_aniso_U_33
_atom_site_aniso_U_23
_atom_site_aniso_U_13
_atom_site_aniso_U_12
Mg1 0.0207(3) 0.0211(3) 0.0204(3) -0.0029(2) 0.0040(2) -0.0046(2)
F5 0.0313(6) 0.0179(5) 0.0289(6) -0.0005(4) -0.0059(4) -0.0022(4)
F1 0.0361(6) 0.0171(5) 0.0302(6) 0.0010(4) -0.0015(5) -0.0026(4)
F10 0.0229(6) 0.0293(6) 0.0349(6) 0.0041(5) -0.0022(4) 0.0036(4)
F15 0.0259(6) 0.0304(6) 0.0288(6) 0.0012(4) 0.0013(4) 0.0023(5)
F6 0.0271(6) 0.0272(6) 0.0288(6) 0.0039(4) 0.0034(4) -0.0023(4)
F16 0.0271(6) 0.0250(5) 0.0251(5) -0.0023(4) -0.0004(4) -0.0022(4)
F2 0.0438(7) 0.0254(6) 0.0312(6) 0.0067(5) 0.0003(5) 0.0119(5)
F11 0.0262(6) 0.0393(7) 0.0347(6) -0.0036(5) -0.0078(5) 0.0024(5)
F3 0.0277(6) 0.0461(7) 0.0239(5) 0.0042(5) -0.0041(4) 0.0119(5)
F4 0.0281(6) 0.0371(6) 0.0274(6) -0.0053(5) -0.0073(5) -0.0050(5)
F14 0.0518(8) 0.0281(6) 0.0305(6) 0.0024(5) 0.0129(5) 0.0083(5)
F20 0.0409(7) 0.0269(6) 0.0436(7) -0.0072(5) 0.0046(5) -0.0122(5)
F9 0.0421(7) 0.0250(6) 0.0467(7) 0.0011(5) -0.0091(6) 0.0108(5)
F17 0.0294(6) 0.0566(8) 0.0275(6) -0.0020(5) 0.0058(5) 0.0010(6)
F7 0.0456(8) 0.0321(7) 0.0435(7) 0.0111(5) 0.0058(6) -0.0140(6)
F8 0.0644(9) 0.0196(6) 0.0541(8) 0.0127(5) -0.0064(7) -0.0028(6)
F13 0.0767(10) 0.0420(8) 0.0218(6) -0.0067(5) -0.0037(6) 0.0034(7)
F12 0.0498(9) 0.0575(9) 0.0352(7) -0.0069(6) -0.0204(6) -0.0001(7)
F18 0.0448(9) 0.0801(12) 0.0538(9) 0.0060(8) 0.0220(7) -0.0256(8)
F19 0.0557(10) 0.0504(9) 0.0687(10) -0.0020(8) 0.0150(8) -0.0330(8)
N1 0.0198(7) 0.0197(7) 0.0159(6) -0.0009(5) 0.0028(5) 0.0002(6)
N2 0.0203(7) 0.0167(7) 0.0173(7) -0.0008(5) 0.0017(5) -0.0009(6)
C5 0.0202(8) 0.0171(8) 0.0180(8) 0.0005(6) -0.0008(6) 0.0022(6)
C7 0.0185(8) 0.0182(8) 0.0195(8) 0.0031(6) 0.0007(6) 0.0021(6)
C12 0.0197(8) 0.0203(8) 0.0186(8) -0.0026(6) 0.0027(6) -0.0017(6)
C6 0.0213(9) 0.0197(8) 0.0198(8) -0.0002(6) 0.0031(6) -0.0035(7)
C49 0.0225(9) 0.0194(8) 0.0204(8) 0.0018(6) 0.0014(7) 0.0000(7)
C48 0.0208(9) 0.0289(9) 0.0186(8) -0.0018(7) 0.0002(7) -0.0021(7)
C13 0.0240(9) 0.0209(8) 0.0197(8) -0.0025(6) 0.0014(7) -0.0018(7)
C8 0.0217(9) 0.0224(9) 0.0206(8) -0.0003(7) 0.0037(7) -0.0025(7)
C24 0.0211(9) 0.0179(8) 0.0177(8) 0.0005(6) 0.0037(6) -0.0030(6)
C17 0.0231(9) 0.0241(9) 0.0208(8) -0.0036(7) 0.0035(7) -0.0011(7)
C62 0.0211(9) 0.0215(9) 0.0255(9) 0.0041(7) -0.0030(7) -0.0002(7)
C63 0.0189(9) 0.0249(9) 0.0262(9) 0.0031(7) -0.0027(7) -0.0005(7)
C4 0.0267(9) 0.0197(8) 0.0210(8) -0.0018(7) 0.0001(7) -0.0029(7)
C55 0.0274(10) 0.0215(9) 0.0224(9) 0.0007(7) -0.0044(7) -0.0015(7)
C25 0.0241(9) 0.0208(8) 0.0214(8) -0.0014(6) 0.0065(7) -0.0017(7)
C61 0.0317(10) 0.0179(8) 0.0240(9) 0.0031(7) -0.0005(7) -0.0012(7)
C18 0.0255(10) 0.0246(9) 0.0224(9) 0.0020(7) 0.0020(7) 0.0014(7)
C56 0.0283(10) 0.0171(8) 0.0232(9) 0.0034(7) -0.0020(7) -0.0028(7)
C29 0.0234(9) 0.0212(8) 0.0192(8) 0.0006(6) 0.0036(7) -0.0030(7)
C47 0.0203(9) 0.0365(10) 0.0157(8) 0.0030(7) 0.0016(6) 0.0074(8)
C44 0.0187(8) 0.0207(8) 0.0195(8) 0.0016(6) 0.0030(6) -0.0008(7)
C50 0.0259(9) 0.0195(8) 0.0188(8) 0.0004(6) -0.0045(7) -0.0014(7)
C45 0.0247(9) 0.0209(9) 0.0205(8) 0.0010(6) 0.0023(7) -0.0015(7)
C51 0.0282(10) 0.0211(9) 0.0225(8) 0.0006(7) -0.0022(7) -0.0029(7)
C60 0.0437(12) 0.0183(9) 0.0262(9) 0.0030(7) 0.0035(8) 0.0030(8)
C54 0.0349(11) 0.0214(9) 0.0289(10) -0.0007(7) -0.0086(8) 0.0038(8)
C33 0.0287(10) 0.0211(9) 0.0247(9) -0.0001(7) -0.0023(7) 0.0010(7)
C28 0.0269(10) 0.0287(9) 0.0201(8) -0.0015(7) 0.0001(7) -0.0044(8)
C26 0.0287(10) 0.0204(9) 0.0293(9) -0.0049(7) 0.0091(7) -0.0011(7)
C14 0.0290(10) 0.0270(9) 0.0190(8) 0.0019(7) 0.0022(7) -0.0033(8)
C46 0.0284(10) 0.0249(9) 0.0205(8) 0.0043(7) 0.0058(7) 0.0071(7)
C10 0.0260(9) 0.0274(9) 0.0213(8) -0.0013(7) 0.0086(7) -0.0037(7)
C27 0.0336(10) 0.0251(9) 0.0236(9) -0.0076(7) 0.0060(7) -0.0069(8)
C58 0.0415(12) 0.0304(10) 0.0272(10) 0.0000(8) -0.0106(9) -0.0032(9)
C16 0.0218(9) 0.0358(10) 0.0251(9) -0.0035(8) 0.0048(7) 0.0017(8)
C57 0.0292(10) 0.0252(9) 0.0282(10) 0.0000(7) -0.0037(8) -0.0005(8)
C21 0.0261(10) 0.0291(10) 0.0242(9) 0.0001(7) 0.0040(7) 0.0058(8)
C15 0.0271(10) 0.0381(11) 0.0200(9) -0.0016(7) 0.0074(7) -0.0061(8)
C38 0.0246(10) 0.0246(9) 0.0368(10) 0.0038(8) 0.0002(8) -0.0023(7)
C30 0.0282(10) 0.0223(9) 0.0307(10) -0.0022(7) 0.0016(8) 0.0063(7)
C39 0.0202(9) 0.0324(10) 0.0366(10) 0.0082(8) -0.0021(8) -0.0029(8)
C40 0.0292(10) 0.0252(9) 0.0356(10) 0.0090(8) 0.0037(8) -0.0055(8)
C37 0.0288(10) 0.0222(9) 0.0385(11) 0.0030(8) -0.0078(8) -0.0043(8)
C59 0.0565(14) 0.0239(10) 0.0214(9) -0.0016(7) -0.0029(9) -0.0008(9)
C52 0.0365(11) 0.0249(9) 0.0261(9) 0.0048(7) -0.0011(8) -0.0091(8)
C36 0.0211(9) 0.0195(9) 0.0546(13) 0.0091(8) -0.0031(8) -0.0037(7)
C53 0.0468(13) 0.0169(9) 0.0302(10) 0.0043(7) -0.0076(9) -0.0047(8)
C9 0.0418(12) 0.0243(9) 0.0203(9) 0.0005(7) 0.0048(8) -0.0047(8)
C64 0.0233(9) 0.0417(11) 0.0253(9) 0.0017(8) 0.0011(7) -0.0006(8)
C67 0.0279(10) 0.0262(10) 0.0331(10) 0.0000(8) 0.0006(8) -0.0056(8)
C1 0.0285(10) 0.0299(10) 0.0300(10) -0.0036(8) -0.0065(8) -0.0050(8)
C3 0.0426(12) 0.0248(9) 0.0199(9) -0.0062(7) 0.0020(8) -0.0063(8)
C2 0.0372(11) 0.0192(9) 0.0265(9) -0.0014(7) 0.0041(8) -0.0001(8)
C11 0.0212(9) 0.0446(12) 0.0266(9) 0.0006(8) 0.0056(7) -0.0020(8)
C41 0.0263(10) 0.0237(9) 0.0455(12) 0.0089(8) 0.0081(8) -0.0019(8)
C19 0.0296(11) 0.0413(12) 0.0270(10) 0.0040(8) -0.0028(8) 0.0027(9)
C20 0.0354(11) 0.0305(10) 0.0330(10) -0.0033(8) -0.0024(8) 0.0096(9)
C66 0.0314(11) 0.0366(12) 0.0469(13) 0.0034(10) 0.0033(9) -0.0161(9)
C31 0.0268(10) 0.0358(11) 0.0434(12) 0.0043(9) 0.0073(9) 0.0087(9)
C65 0.0293(11) 0.0518(14) 0.0380(12) 0.0081(10) 0.0094(9) -0.0106(10)
C42 0.0350(12) 0.0421(13) 0.0408(12) 0.0013(10) 0.0028(9) -0.0029(10)
C32 0.0365(12) 0.0411(12) 0.0381(11) 0.0124(9) 0.0071(9) 0.0109(10)
C43 0.0454(14) 0.0453(13) 0.0350(11) 0.0036(10) 0.0047(10) -0.0082(11)
C34 0.0657(17) 0.0332(12) 0.0325(11) 0.0035(9) -0.0082(11) 0.0121(11)
B1 0.0234(10) 0.0169(9) 0.0236(9) 0.0008(7) -0.0020(8) -0.0012(7)
C35 0.0541(17) 0.0331(13) 0.096(2) 0.0134(13) 0.0409(16) 0.0139(12)
C22 0.094(2) 0.0521(16) 0.0346(12) -0.0041(11) -0.0030(13) 0.0458(16)
C23 0.0670(19) 0.0527(16) 0.0443(14) 0.0147(12) -0.0213(13) -0.0111(14)

loop_
_atom_type_symbol
_atom_type_description
_atom_type_scat_dispersion_real
_atom_type_scat_dispersion_imag
_atom_type_scat_source
C C 0.0181 0.0091 'International Tables Vol C Tables 4.2.6.8 and 6.1.1.4'
H H 0.0000 0.0000 'International Tables Vol C Tables 4.2.6.8 and 6.1.1.4'
B B 0.0090 0.0039 'International Tables Vol C Tables 4.2.6.8 and 6.1.1.4'
F F 0.0727 0.0534 'International Tables Vol C Tables 4.2.6.8 and 6.1.1.4'
Mg Mg 0.1719 0.1771 'International Tables Vol C Tables 4.2.6.8 and 6.1.1.4'
N N 0.0311 0.0180 'International Tables Vol C Tables 4.2.6.8 and 6.1.1.4'

loop_
_exptl_crystal_face_index_h
_exptl_crystal_face_index_k
_exptl_crystal_face_index_l
_exptl_crystal_face_perp_dist
12 -1 1 0.0129
-12 1 -1 0.0552
-1 1 12 0.1555
7 9 0 0.0847
-7 -9 0 0.1059
-3 0 12 0.1485
2 0 -12 0.1727
3 -11 0 0.1028
-3 11 -1 0.1171
-9 7 -1 0.0913
9 -7 0 0.0657
-12 2 0 0.0536
-5 0 -10 0.1593
-12 1 1 0.0504
-12 0 -1 0.0543
7 1 9 0.1080
12 2 1 0.0258
-12 -2 -1 0.0534
-12 -2 1 0.0549

loop_
_geom_angle_atom_site_label_1
_geom_angle_atom_site_label_2
_geom_angle_atom_site_label_3
_geom_angle
N1 Mg1 C37 107.26(7)
N1 Mg1 C36 128.72(8)
N2 Mg1 N1 96.47(6)
N2 Mg1 C37 153.30(7)
N2 Mg1 C36 122.64(8)
C36 Mg1 C37 31.04(7)
C5 N1 Mg1 123.48(12)
C5 N1 C12 126.89(15)
C12 N1 Mg1 109.62(11)
C7 N2 Mg1 123.45(12)
C7 N2 C24 126.83(15)
C24 N2 Mg1 109.39(11)
N1 C5 C6 121.28(16)
N1 C5 C4 125.47(15)
C6 C5 C4 113.19(15)
N2 C7 C6 121.35(16)
N2 C7 C8 125.48(15)
C6 C7 C8 113.17(15)
C13 C12 N1 118.88(16)
C17 C12 N1 118.69(16)
C17 C12 C13 121.96(16)
C5 C6 H6 113.2
C7 C6 C5 133.62(17)
C7 C6 H6 113.2
F5 C49 C48 114.44(16)
F5 C49 C44 121.45(16)
C48 C49 C44 124.12(17)
F4 C48 C49 120.39(17)
F4 C48 C47 120.08(16)
C47 C48 C49 119.52(17)
C12 C13 C18 120.82(16)
C14 C13 C12 117.72(17)
C14 C13 C18 121.43(17)
C10 C8 C7 117.08(15)
C9 C8 C7 108.53(15)
C9 C8 C10 105.46(15)
C9 C8 C11 109.78(16)
C11 C8 C7 108.28(14)
C11 C8 C10 107.58(15)
C25 C24 N2 119.92(15)
C29 C24 N2 118.11(16)
C29 C24 C25 121.48(16)
C12 C17 C21 121.87(16)
C16 C17 C12 117.71(17)
C16 C17 C21 120.38(17)
C63 C62 B1 118.93(16)
C67 C62 C63 113.45(18)
C67 C62 B1 127.18(18)
F16 C63 C62 119.39(17)
F16 C63 C64 115.88(17)
C64 C63 C62 124.73(18)
C1 C4 C5 109.30(15)
C1 C4 C2 109.87(16)
C3 C4 C5 117.58(15)
C3 C4 C1 106.29(16)
C3 C4 C2 106.08(16)
C2 C4 C5 107.56(14)
F10 C55 C50 121.14(16)
F10 C55 C54 115.30(17)
C50 C55 C54 123.56(19)
C24 C25 C30 122.31(16)
C26 C25 C24 117.63(17)
C26 C25 C30 120.05(17)
F15 C61 C56 121.21(16)
F15 C61 C60 114.89(18)
C60 C61 C56 123.89(19)
C13 C18 H18 107.0
C13 C18 C19 113.47(16)
C13 C18 C20 112.40(16)
C19 C18 H18 107.0
C20 C18 H18 107.0
C20 C18 C19 109.56(16)
C61 C56 B1 126.85(16)
C57 C56 C61 113.07(17)
C57 C56 B1 119.58(17)
C24 C29 C33 120.66(16)
C28 C29 C24 118.41(17)
C28 C29 C33 120.92(17)
F3 C47 C48 120.11(18)
F3 C47 C46 120.68(18)
C48 C47 C46 119.20(17)
C49 C44 B1 126.43(16)
C45 C44 C49 113.21(16)
C45 C44 B1 120.04(16)
C55 C50 C51 113.39(17)
C55 C50 B1 127.47(17)
C51 C50 B1 119.01(16)
F1 C45 C44 119.21(16)
F1 C45 C46 116.02(16)
C46 C45 C44 124.77(18)
F6 C51 C50 119.40(16)
F6 C51 C52 115.60(18)
C52 C51 C50 125.00(19)
F14 C60 C61 120.49(19)
F14 C60 C59 119.35(18)
C59 C60 C61 120.1(2)
F9 C54 C55 120.14(19)
F9 C54 C53 119.70(18)
C53 C54 C55 120.16(19)
C29 C33 H33 107.1
C34 C33 C29 113.58(17)
C34 C33 H33 107.1
C35 C33 C29 110.79(17)
C35 C33 H33 107.1
C35 C33 C34 110.9(2)
C29 C28 H28 119.5
C27 C28 C29 120.92(18)
C27 C28 H28 119.5
C25 C26 H26 119.2
C27 C26 C25 121.65(18)
C27 C26 H26 119.2
C13 C14 H14 119.5
C15 C14 C13 121.09(18)
C15 C14 H14 119.5
F2 C46 C47 119.75(17)
F2 C46 C45 121.11(18)
C47 C46 C45 119.14(18)
C8 C10 H10A 109.5
C8 C10 H10B 109.5
C8 C10 H10C 109.5
H10A C10 H10B 109.5
H10A C10 H10C 109.5
H10B C10 H10C 109.5
C28 C27 H27 120.1
C26 C27 C28 119.88(17)
C26 C27 H27 120.1
F12 C58 C57 121.1(2)
F12 C58 C59 119.46(19)
C59 C58 C57 119.44(19)
C17 C16 H16 119.4
C15 C16 C17 121.19(18)
C15 C16 H16 119.4
F11 C57 C56 119.26(17)
F11 C57 C58 115.90(18)
C58 C57 C56 124.8(2)
C17 C21 H21 108.3
C17 C21 C23 112.25(18)
C22 C21 C17 112.30(17)
C22 C21 H21 108.3
C22 C21 C23 107.4(2)
C23 C21 H21 108.3
C14 C15 H15 119.9
C16 C15 C14 120.26(17)
C16 C15 H15 119.9
C39 C38 C37 118.1(2)
C39 C38 C42 120.38(19)
C37 C38 C42 121.43(19)
C25 C30 H30 107.9
C25 C30 C31 112.12(16)
C25 C30 C32 111.59(17)
C31 C30 H30 107.9
C32 C30 H30 107.9
C32 C30 C31 109.20(17)
C38 C39 H39 118.3
C38 C39 C40 123.31(19)
C40 C39 H39 118.3
C39 C40 C43 120.5(2)
C41 C40 C39 118.0(2)
C41 C40 C43 121.4(2)
Mg1 C37 H37 94.8
C38 C37 Mg1 114.81(14)
C38 C37 H37 120.2
C38 C37 C36 119.6(2)
C36 C37 Mg1 59.74(11)
C36 C37 H37 120.2
F13 C59 C60 120.5(2)
F13 C59 C58 120.8(2)
C60 C59 C58 118.59(19)
F7 C52 C51 120.7(2)
F7 C52 C53 120.22(18)
C51 C52 C53 119.03(19)
Mg1 C36 H36 81.4
C37 C36 Mg1 89.22(13)
C37 C36 H36 119.5
C41 C36 Mg1 99.29(13)
C41 C36 C37 120.96(19)
C41 C36 H36 119.5
F8 C53 C54 120.8(2)
F8 C53 C52 120.4(2)
C54 C53 C52 118.82(18)
C8 C9 H9A 109.5
C8 C9 H9B 109.5
C8 C9 H9C 109.5
H9A C9 H9B 109.5
H9A C9 H9C 109.5
H9B C9 H9C 109.5
F17 C64 C63 120.77(19)
F17 C64 C65 120.31(19)
C65 C64 C63 118.9(2)
F20 C67 C62 120.86(18)
F20 C67 C66 115.32(18)
C66 C67 C62 123.8(2)
C4 C1 H1A 109.5
C4 C1 H1B 109.5
C4 C1 H1C 109.5
H1A C1 H1B 109.5
H1A C1 H1C 109.5
H1B C1 H1C 109.5
C4 C3 H3A 109.5
C4 C3 H3B 109.5
C4 C3 H3C 109.5
H3A C3 H3B 109.5
H3A C3 H3C 109.5
H3B C3 H3C 109.5
C4 C2 H2A 109.5
C4 C2 H2B 109.5
C4 C2 H2C 109.5
H2A C2 H2B 109.5
H2A C2 H2C 109.5
H2B C2 H2C 109.5
C8 C11 H11A 109.5
C8 C11 H11B 109.5
C8 C11 H11C 109.5
H11A C11 H11B 109.5
H11A C11 H11C 109.5
H11B C11 H11C 109.5
C40 C41 C36 119.9(2)
C40 C41 H41 120.0
C36 C41 H41 120.0
C18 C19 H19A 109.5
C18 C19 H19B 109.5
C18 C19 H19C 109.5
H19A C19 H19B 109.5
H19A C19 H19C 109.5
H19B C19 H19C 109.5
C18 C20 H20A 109.5
C18 C20 H20B 109.5
C18 C20 H20C 109.5
H20A C20 H20B 109.5
H20A C20 H20C 109.5
H20B C20 H20C 109.5
F19 C66 C67 120.3(2)
F19 C66 C65 120.0(2)
C65 C66 C67 119.8(2)
C30 C31 H31A 109.5
C30 C31 H31B 109.5
C30 C31 H31C 109.5
H31A C31 H31B 109.5
H31A C31 H31C 109.5
H31B C31 H31C 109.5
F18 C65 C64 120.0(2)
F18 C65 C66 120.6(2)
C66 C65 C64 119.3(2)
C38 C42 H42A 109.5
C38 C42 H42B 109.5
C38 C42 H42C 109.5
H42A C42 H42B 109.5
H42A C42 H42C 109.5
H42B C42 H42C 109.5
C30 C32 H32A 109.5
C30 C32 H32B 109.5
C30 C32 H32C 109.5
H32A C32 H32B 109.5
H32A C32 H32C 109.5
H32B C32 H32C 109.5
C40 C43 H43A 109.5
C40 C43 H43B 109.5
C40 C43 H43C 109.5
H43A C43 H43B 109.5
H43A C43 H43C 109.5
H43B C43 H43C 109.5
C33 C34 H34A 109.5
C33 C34 H34B 109.5
C33 C34 H34C 109.5
H34A C34 H34B 109.5
H34A C34 H34C 109.5
H34B C34 H34C 109.5
C62 B1 C56 113.78(15)
C62 B1 C44 101.64(14)
C62 B1 C50 114.10(15)
C44 B1 C56 114.23(15)
C50 B1 C56 101.67(14)
C50 B1 C44 111.94(14)
C33 C35 H35A 109.5
C33 C35 H35B 109.5
C33 C35 H35C 109.5
H35A C35 H35B 109.5
H35A C35 H35C 109.5
H35B C35 H35C 109.5
C21 C22 H22A 109.5
C21 C22 H22B 109.5
C21 C22 H22C 109.5
H22A C22 H22B 109.5
H22A C22 H22C 109.5
H22B C22 H22C 109.5
C21 C23 H23A 109.5
C21 C23 H23B 109.5
C21 C23 H23C 109.5
H23A C23 H23B 109.5
H23A C23 H23C 109.5
H23B C23 H23C 109.5

loop_
_geom_bond_atom_site_label_1
_geom_bond_atom_site_label_2
_geom_bond_distance
Mg1 N1 1.9892(16)
Mg1 N2 1.9872(16)
Mg1 C37 2.716(2)
Mg1 C36 2.346(2)
F5 C49 1.348(2)
F1 C45 1.354(2)
F10 C55 1.350(2)
F15 C61 1.340(2)
F6 C51 1.354(2)
F16 C63 1.352(2)
F2 C46 1.343(2)
F11 C57 1.355(2)
F3 C47 1.343(2)
F4 C48 1.339(2)
F14 C60 1.343(3)
F20 C67 1.352(2)
F9 C54 1.349(2)
F17 C64 1.347(3)
F7 C52 1.343(2)
F8 C53 1.341(2)
F13 C59 1.342(2)
F12 C58 1.342(2)
F18 C65 1.341(3)
F19 C66 1.345(3)
N1 C5 1.336(2)
N1 C12 1.436(2)
N2 C7 1.333(2)
N2 C24 1.436(2)
C5 C6 1.408(2)
C5 C4 1.561(2)
C7 C6 1.407(2)
C7 C8 1.562(2)
C12 C13 1.409(3)
C12 C17 1.408(3)
C6 H6 0.9300
C49 C48 1.387(3)
C49 C44 1.394(3)
C48 C47 1.375(3)
C13 C18 1.522(3)
C13 C14 1.395(3)
C8 C10 1.538(2)
C8 C9 1.537(3)
C8 C11 1.538(3)
C24 C25 1.407(3)
C24 C29 1.406(3)
C17 C16 1.400(3)
C17 C21 1.521(3)
C62 C63 1.390(3)
C62 C67 1.389(3)
C62 B1 1.655(3)
C63 C64 1.382(3)
C4 C1 1.541(3)
C4 C3 1.540(3)
C4 C2 1.542(3)
C55 C50 1.387(3)
C55 C54 1.390(3)
C25 C26 1.396(3)
C25 C30 1.520(3)
C61 C56 1.392(3)
C61 C60 1.389(3)
C18 H18 0.9800
C18 C19 1.535(3)
C18 C20 1.532(3)
C56 C57 1.389(3)
C56 B1 1.659(3)
C29 C33 1.528(3)
C29 C28 1.392(3)
C47 C46 1.380(3)
C44 C45 1.390(3)
C44 B1 1.658(3)
C50 C51 1.389(3)
C50 B1 1.657(3)
C45 C46 1.382(3)
C51 C52 1.378(3)
C60 C59 1.374(3)
C54 C53 1.370(3)
C33 H33 0.9800
C33 C34 1.517(3)
C33 C35 1.516(3)
C28 H28 0.9300
C28 C27 1.386(3)
C26 H26 0.9300
C26 C27 1.380(3)
C14 H14 0.9300
C14 C15 1.390(3)
C10 H10A 0.9600
C10 H10B 0.9600
C10 H10C 0.9600
C27 H27 0.9300
C58 C57 1.385(3)
C58 C59 1.375(3)
C16 H16 0.9300
C16 C15 1.379(3)
C21 H21 0.9800
C21 C22 1.513(3)
C21 C23 1.535(3)
C15 H15 0.9300
C38 C39 1.389(3)
C38 C37 1.395(3)
C38 C42 1.515(3)
C30 H30 0.9800
C30 C31 1.531(3)
C30 C32 1.530(3)
C39 H39 0.9300
C39 C40 1.391(3)
C40 C41 1.391(3)
C40 C43 1.508(3)
C37 H37 0.9300
C37 C36 1.401(3)
C52 C53 1.380(3)
C36 H36 0.9300
C36 C41 1.395(3)
C9 H9A 0.9600
C9 H9B 0.9600
C9 H9C 0.9600
C64 C65 1.375(3)
C67 C66 1.385(3)
C1 H1A 0.9600
C1 H1B 0.9600
C1 H1C 0.9600
C3 H3A 0.9600
C3 H3B 0.9600
C3 H3C 0.9600
C2 H2A 0.9600
C2 H2B 0.9600
C2 H2C 0.9600
C11 H11A 0.9600
C11 H11B 0.9600
C11 H11C 0.9600
C41 H41 0.9300
C19 H19A 0.9600
C19 H19B 0.9600
C19 H19C 0.9600
C20 H20A 0.9600
C20 H20B 0.9600
C20 H20C 0.9600
C66 C65 1.373(4)
C31 H31A 0.9600
C31 H31B 0.9600
C31 H31C 0.9600
C42 H42A 0.9600
C42 H42B 0.9600
C42 H42C 0.9600
C32 H32A 0.9600
C32 H32B 0.9600
C32 H32C 0.9600
C43 H43A 0.9600
C43 H43B 0.9600
C43 H43C 0.9600
C34 H34A 0.9600
C34 H34B 0.9600
C34 H34C 0.9600
C35 H35A 0.9600
C35 H35B 0.9600
C35 H35C 0.9600
C22 H22A 0.9600
C22 H22B 0.9600
C22 H22C 0.9600
C23 H23A 0.9600
C23 H23B 0.9600
C23 H23C 0.9600

loop_
_geom_torsion_atom_site_label_1
_geom_torsion_atom_site_label_2
_geom_torsion_atom_site_label_3
_geom_torsion_atom_site_label_4
_geom_torsion
Mg1 N1 C5 C6 -2.2(2)
Mg1 N1 C5 C4 174.95(13)
Mg1 N1 C12 C13 92.19(16)
Mg1 N1 C12 C17 -80.11(17)
Mg1 N2 C7 C6 6.4(2)
Mg1 N2 C7 C8 -173.41(13)
Mg1 N2 C24 C25 -95.25(16)
Mg1 N2 C24 C29 76.90(17)
Mg1 C37 C36 C41 -100.37(19)
Mg1 C36 C41 C40 -97.00(18)
F5 C49 C48 F4 1.0(2)
F5 C49 C48 C47 -177.87(16)
F5 C49 C44 C45 177.23(16)
F5 C49 C44 B1 3.8(3)
F1 C45 C46 F2 0.2(3)
F1 C45 C46 C47 179.46(16)
F10 C55 C50 C51 -178.49(15)
F10 C55 C50 B1 -2.7(3)
F10 C55 C54 F9 -0.2(3)
F10 C55 C54 C53 179.95(17)
F15 C61 C56 C57 -178.22(16)
F15 C61 C56 B1 -6.5(3)
F15 C61 C60 F14 2.5(3)
F15 C61 C60 C59 -179.76(17)
F6 C51 C52 F7 -0.3(3)
F6 C51 C52 C53 -179.72(17)
F16 C63 C64 F17 -0.3(3)
F16 C63 C64 C65 179.12(18)
F3 C47 C46 F2 0.1(3)
F3 C47 C46 C45 -179.16(16)
F4 C48 C47 F3 -0.4(3)
F4 C48 C47 C46 -179.13(16)
F14 C60 C59 F13 -2.4(3)
F14 C60 C59 C58 175.87(18)
F20 C67 C66 F19 1.1(3)
F20 C67 C66 C65 -178.8(2)
F9 C54 C53 F8 0.0(3)
F9 C54 C53 C52 178.92(17)
F17 C64 C65 F18 -0.3(3)
F17 C64 C65 C66 179.1(2)
F7 C52 C53 F8 0.4(3)
F7 C52 C53 C54 -178.47(18)
F12 C58 C57 F11 0.9(3)
F12 C58 C57 C56 -179.85(19)
F12 C58 C59 F13 0.2(3)
F12 C58 C59 C60 -178.10(19)
F19 C66 C65 F18 -0.1(4)
F19 C66 C65 C64 -179.5(2)
N1 C5 C6 C7 0.6(3)
N1 C5 C4 C1 127.18(18)
N1 C5 C4 C3 6.0(3)
N1 C5 C4 C2 -113.58(19)
N1 C12 C13 C18 12.8(2)
N1 C12 C13 C14 -169.19(16)
N1 C12 C17 C16 170.20(16)
N1 C12 C17 C21 -12.3(3)
N2 C7 C6 C5 -3.0(3)
N2 C7 C8 C10 6.2(3)
N2 C7 C8 C9 125.31(18)
N2 C7 C8 C11 -115.58(19)
N2 C24 C25 C26 170.76(16)
N2 C24 C25 C30 -10.3(3)
N2 C24 C29 C33 9.9(2)
N2 C24 C29 C28 -171.17(16)
C5 N1 C12 C13 -86.7(2)
C5 N1 C12 C17 101.0(2)
C7 N2 C24 C25 91.2(2)
C7 N2 C24 C29 -96.6(2)
C12 N1 C5 C6 176.54(17)
C12 N1 C5 C4 -6.3(3)
C12 C13 C18 C19 150.31(18)
C12 C13 C18 C20 -84.7(2)
C12 C13 C14 C15 -1.5(3)
C12 C17 C16 C15 -0.5(3)
C12 C17 C21 C22 -121.8(2)
C12 C17 C21 C23 117.1(2)
C6 C5 C4 C1 -55.5(2)
C6 C5 C4 C3 -176.71(17)
C6 C5 C4 C2 63.7(2)
C6 C7 C8 C10 -173.69(16)
C6 C7 C8 C9 -54.5(2)
C6 C7 C8 C11 64.6(2)
C49 C48 C47 F3 178.46(16)
C49 C48 C47 C46 -0.3(3)
C49 C44 C45 F1 -178.07(15)
C49 C44 C45 C46 1.8(3)
C49 C44 B1 C62 105.09(19)
C49 C44 B1 C56 -131.94(18)
C49 C44 B1 C50 -17.1(3)
C48 C49 C44 C45 -2.5(3)
C48 C49 C44 B1 -175.95(17)
C48 C47 C46 F2 178.83(16)
C48 C47 C46 C45 -0.4(3)
C13 C12 C17 C16 -1.9(3)
C13 C12 C17 C21 175.62(17)
C13 C14 C15 C16 -0.7(3)
C8 C7 C6 C5 176.91(19)
C24 N2 C7 C6 179.11(16)
C24 N2 C7 C8 -0.7(3)
C24 C25 C26 C27 -0.1(3)
C24 C25 C30 C31 -124.35(19)
C24 C25 C30 C32 112.8(2)
C24 C29 C33 C34 136.2(2)
C24 C29 C33 C35 -98.2(2)
C24 C29 C28 C27 0.6(3)
C17 C12 C13 C18 -175.13(16)
C17 C12 C13 C14 2.8(3)
C17 C16 C15 C14 1.8(3)
C62 C63 C64 F17 -179.60(17)
C62 C63 C64 C65 -0.2(3)
C62 C67 C66 F19 179.8(2)
C62 C67 C66 C65 -0.1(4)
C63 C62 C67 F20 178.26(17)
C63 C62 C67 C66 -0.4(3)
C63 C62 B1 C56 170.16(16)
C63 C62 B1 C44 -66.56(19)
C63 C62 B1 C50 54.1(2)
C63 C64 C65 F18 -179.7(2)
C63 C64 C65 C66 -0.3(3)
C4 C5 C6 C7 -176.89(19)
C55 C50 C51 F6 178.47(15)
C55 C50 C51 C52 -1.9(3)
C55 C50 B1 C62 16.0(3)
C55 C50 B1 C56 -107.0(2)
C55 C50 B1 C44 130.70(18)
C55 C54 C53 F8 179.91(18)
C55 C54 C53 C52 -1.2(3)
C25 C24 C29 C33 -178.05(16)
C25 C24 C29 C28 0.9(3)
C25 C26 C27 C28 1.5(3)
C61 C56 C57 F11 177.19(16)
C61 C56 C57 C58 -2.0(3)
C61 C56 B1 C62 133.81(18)
C61 C56 B1 C44 17.7(3)
C61 C56 B1 C50 -103.1(2)
C61 C60 C59 F13 179.85(18)
C61 C60 C59 C58 -1.9(3)
C18 C13 C14 C15 176.44(17)
C56 C61 C60 F14 -175.85(16)
C56 C61 C60 C59 1.9(3)
C29 C24 C25 C26 -1.1(3)
C29 C24 C25 C30 177.82(17)
C29 C28 C27 C26 -1.8(3)
C44 C49 C48 F4 -179.25(16)
C44 C49 C48 C47 1.9(3)
C44 C45 C46 F2 -179.64(17)
C44 C45 C46 C47 -0.4(3)
C50 C55 C54 F9 179.68(17)
C50 C55 C54 C53 -0.2(3)
C50 C51 C52 F7 -179.89(17)
C50 C51 C52 C53 0.7(3)
C45 C44 B1 C62 -67.9(2)
C45 C44 B1 C56 55.0(2)
C45 C44 B1 C50 169.89(16)
C51 C50 B1 C62 -168.42(16)
C51 C50 B1 C56 68.66(19)
C51 C50 B1 C44 -53.7(2)
C51 C52 C53 F8 179.88(18)
C51 C52 C53 C54 1.0(3)
C60 C61 C56 C57 0.1(3)
C60 C61 C56 B1 171.83(17)
C54 C55 C50 C51 1.7(3)
C54 C55 C50 B1 177.49(17)
C33 C29 C28 C27 179.53(17)
C28 C29 C33 C34 -42.6(3)
C28 C29 C33 C35 82.9(3)
C26 C25 C30 C31 54.6(2)
C26 C25 C30 C32 -68.3(2)
C14 C13 C18 C19 -27.6(3)
C14 C13 C18 C20 97.4(2)
C16 C17 C21 C22 55.6(3)
C16 C17 C21 C23 -65.5(3)
C57 C56 B1 C62 -54.9(2)
C57 C56 B1 C44 -171.01(16)
C57 C56 B1 C50 68.2(2)
C57 C58 C59 F13 178.32(19)
C57 C58 C59 C60 0.0(3)
C21 C17 C16 C15 -178.02(18)
C38 C39 C40 C41 -1.3(3)
C38 C39 C40 C43 176.0(2)
C38 C37 C36 Mg1 103.12(18)
C38 C37 C36 C41 2.8(3)
C30 C25 C26 C27 -179.05(18)
C39 C38 C37 Mg1 65.5(2)
C39 C38 C37 C36 -2.4(3)
C39 C40 C41 C36 1.5(3)
C37 C38 C39 C40 1.7(3)
C37 C36 C41 C40 -2.3(3)
C59 C58 C57 F11 -177.20(18)
C59 C58 C57 C56 2.0(3)
C67 C62 C63 F16 -178.75(16)
C67 C62 C63 C64 0.5(3)
C67 C62 B1 C56 -18.1(3)
C67 C62 B1 C44 105.2(2)
C67 C62 B1 C50 -134.15(19)
C67 C66 C65 F18 179.8(2)
C67 C66 C65 C64 0.4(4)
C42 C38 C39 C40 -174.68(19)
C42 C38 C37 Mg1 -118.10(19)
C42 C38 C37 C36 173.97(19)
C43 C40 C41 C36 -175.75(19)
B1 C62 C63 F16 -5.9(2)
B1 C62 C63 C64 173.34(18)
B1 C62 C67 F20 6.1(3)
B1 C62 C67 C66 -172.5(2)
B1 C56 C57 F11 4.8(3)
B1 C56 C57 C58 -174.45(19)
B1 C44 C45 F1 -4.2(3)
B1 C44 C45 C46 175.66(17)
B1 C50 C51 F6 2.3(2)
B1 C50 C51 C52 -178.12(17)

loop_
_exptl_oxdiff_crystal_face_indexfrac_h
_exptl_oxdiff_crystal_face_indexfrac_k
_exptl_oxdiff_crystal_face_indexfrac_l
_exptl_oxdiff_crystal_face_x
_exptl_oxdiff_crystal_face_y
_exptl_oxdiff_crystal_face_z
11.9921 -0.9921 0.9928 -0.8474 0.5724 0.0213
-11.9921 0.9921 -0.9928 0.8474 -0.5724 -0.0213
-0.9971 0.9990 11.9936 -0.0227 0.0325 0.9827
6.9852 9.0018 -0.0085 -0.8946 -0.4011 0.0526
-6.9852 -9.0018 0.0085 0.8946 0.4011 -0.0526
-2.9946 -0.0020 11.9953 0.1668 0.0277 0.9820
1.9953 0.0014 -11.9947 -0.0931 -0.0681 -0.9778
3.0092 -10.9949 0.0036 0.2413 0.9564 -0.1129
-3.0095 10.9949 -1.0030 -0.2368 -0.9688 0.0321
-9.0007 6.9922 -0.9975 0.3738 -0.9071 0.0208
9.0004 -6.9922 -0.0019 -0.3693 0.8947 -0.1016
-11.9929 1.9918 0.0061 0.8008 -0.6360 0.0686
-4.9988 -0.0031 -9.9916 0.4140 -0.3256 -0.7868
-11.9916 0.9920 1.0061 0.8383 -0.5476 0.1403
-11.9910 -0.0076 -0.9924 0.8894 -0.4965 -0.0304
6.9959 1.0041 8.9905 -0.5990 0.3180 0.7068
11.9889 2.0071 0.9914 -0.9735 0.3446 0.0486
-11.9889 -2.0071 -0.9914 0.9735 -0.3446 -0.0486
-11.9884 -2.0071 1.0075 0.9644 -0.3198 0.1130
